data_4305120
loop_
_publ_author_name
'H. V. Rasika Dias'
'Shreeyukta Singh'
'Charles F. Campana'

_publ_contact_author_address
;Department of Chemistry and Biochemistry
The University of Texas at Arlington
Arlington, Texas 76019-0065, USA
;
_publ_contact_author_email dias@uta.edu
_publ_contact_author_fax 817-272-3808
_publ_contact_author_name 'Prof. H. V. R. Dias'
_publ_contact_author_phone 817-272-3813
_publ_section_title
;
Toluene-Sandwiched Trinuclear Copper(I) and Silver(I) Triazolates and
Phosphine Adducts of Dinuclear Copper(I) and Silver(I) Triazolates
;
_journal_name_full 'Inorganic Chemistry'
_journal_page_first 3943
_journal_page_last 3945
_journal_paper_doi 10.1021/ic800396t
_journal_volume 47
_journal_year 2008
_chemical_formula_sum 'C38 H16 Cu3 F42 N9'
_chemical_formula_weight 1587.22
_chemical_name_common '[(3,5-(C3F7)2Tz)Cu]3.(Toluene)2'
_chemical_name_systematic
;

 ?

;
_space_group_IT_number 2
_symmetry_cell_setting triclinic
_symmetry_space_group_name_Hall '-P 1'
_symmetry_space_group_name_H-M 'P -1'
_atom_sites_solution_hydrogens geom
_atom_sites_solution_primary direct
_atom_sites_solution_secondary difmap
_audit_creation_method SHELXL-97
_cell_angle_alpha 86.128(1)
_cell_angle_beta 78.970(1)
_cell_angle_gamma 73.490(1)
_cell_formula_units_Z 2
_cell_length_a 10.8162(9)
_cell_length_b 15.5131(13)
_cell_length_c 16.1510(14)
_cell_measurement_reflns_used 2387
_cell_measurement_temperature 100(2)
_cell_measurement_theta_max 21.30
_cell_measurement_theta_min 2.17
_cell_volume 2550.0(4)
_computing_cell_refinement 'Bruker SMART'
_computing_data_collection 'Bruker SMART'
_computing_data_reduction 'Bruker SAINT'
_computing_molecular_graphics 'Bruker SHELXTL'
_computing_publication_material 'Bruker SHELXTL'
_computing_structure_refinement 'SHELXL-97 (Sheldrick, 1997)'
_computing_structure_solution 'SHELXS-97 (Sheldrick, 1990)'
_diffrn_ambient_temperature 100(2)
_diffrn_measured_fraction_theta_full 0.998
_diffrn_measured_fraction_theta_max 0.998
_diffrn_measurement_device_type 'CCD area detector'
_diffrn_measurement_method 'phi and omega scans'
_diffrn_radiation_monochromator graphite
_diffrn_radiation_source 'fine-focus sealed tube'
_diffrn_radiation_type MoK\a
_diffrn_radiation_wavelength 0.71073
_diffrn_reflns_av_R_equivalents 0.0734
_diffrn_reflns_av_sigmaI/netI 0.1173
_diffrn_reflns_limit_h_max 12
_diffrn_reflns_limit_h_min -12
_diffrn_reflns_limit_k_max 17
_diffrn_reflns_limit_k_min -17
_diffrn_reflns_limit_l_max 18
_diffrn_reflns_limit_l_min -18
_diffrn_reflns_number 17377
_diffrn_reflns_theta_full 24.00
_diffrn_reflns_theta_max 24.00
_diffrn_reflns_theta_min 1.86
_exptl_absorpt_coefficient_mu 1.437
_exptl_absorpt_correction_T_max 0.9447
_exptl_absorpt_correction_T_min 0.6890
_exptl_absorpt_correction_type multi-scan
_exptl_absorpt_process_details sadabs
_exptl_crystal_colour colorless
_exptl_crystal_density_diffrn 2.067
_exptl_crystal_density_meas 0
_exptl_crystal_density_method 'not measured'
_exptl_crystal_description block
_exptl_crystal_F_000 1544
_exptl_crystal_size_max 0.28
_exptl_crystal_size_mid 0.15
_exptl_crystal_size_min 0.04
_refine_diff_density_max 1.126
_refine_diff_density_min -0.905
_refine_diff_density_rms 0.161
_refine_ls_extinction_method none
_refine_ls_goodness_of_fit_ref 1.007
_refine_ls_hydrogen_treatment constr
_refine_ls_matrix_type full
_refine_ls_number_parameters 831
_refine_ls_number_reflns 7990
_refine_ls_number_restraints 0
_refine_ls_restrained_S_all 1.007
_refine_ls_R_factor_all 0.1429
_refine_ls_R_factor_gt 0.0820
_refine_ls_shift/su_max 0.076
_refine_ls_shift/su_mean 0.002
_refine_ls_structure_factor_coef Fsqd
_refine_ls_weighting_details 'calc w=1/[\s^2^(Fo^2^)+(0.1425P)^2^+0.0000P] where P=(Fo^2^+2Fc^2^)/3'
_refine_ls_weighting_scheme calc
_refine_ls_wR_factor_gt 0.2049
_refine_ls_wR_factor_ref 0.2441
_reflns_number_gt 4571
_reflns_number_total 7990
_reflns_threshold_expression >2sigma(I)
_cod_data_source_file ic800396t-file003_2.cif
_cod_data_source_block dias72s
_cod_depositor_comments
;
The following automatic conversions were performed:
'_symmetry_cell_setting' value 'Triclinic' changed to 'triclinic'
according to '/home/saulius/struct/CIF-dictionaries/cif_core.dic'
dictionary named 'cif_core.dic' version 2.4.1 from 2010-06-29.

Automatic conversion script
Id: cif_fix_enum 1527 2010-12-29 10:47:43Z saulius 
;
_cod_database_code 4305120

loop_
_symmetry_equiv_pos_as_xyz
'x, y, z'
'-x, -y, -z'

loop_
_atom_site_label
_atom_site_type_symbol
_atom_site_fract_x
_atom_site_fract_y
_atom_site_fract_z
_atom_site_U_iso_or_equiv
_atom_site_adp_type
_atom_site_occupancy
_atom_site_symmetry_multiplicity
_atom_site_calc_flag
_atom_site_refinement_flags
_atom_site_disorder_assembly
_atom_site_disorder_group
Cu1 Cu 0.31920(12) 0.71563(7) 0.37021(7) 0.0323(4) Uani 1 1 d . . .
Cu2 Cu 0.27412(12) 0.57163(8) 0.24870(7) 0.0312(3) Uani 1 1 d . . .
Cu3 Cu 0.23125(13) 0.77808(8) 0.18821(7) 0.0368(4) Uani 1 1 d . . .
F8 F 0.4096(5) 0.5407(4) 0.6024(3) 0.0396(14) Uani 1 1 d . . .
F9 F 0.3694(6) 0.6722(4) 0.5423(3) 0.0404(14) Uani 1 1 d . . .
F15 F 0.3506(5) 0.4180(3) 0.1370(3) 0.0376(14) Uani 1 1 d . . .
F2 F 0.1994(6) 0.4138(4) 0.3040(3) 0.0454(15) Uani 1 1 d . . .
F1 F 0.1118(5) 0.3897(4) 0.4338(3) 0.0417(14) Uani 1 1 d . . .
F30 F 0.0834(7) 0.9715(4) 0.1559(4) 0.066(2) Uani 1 1 d . . .
F36 F 0.3919(6) 0.8341(4) 0.4746(3) 0.0463(15) Uani 1 1 d . . .
F37 F 0.4074(6) 0.9703(4) 0.4439(4) 0.0497(16) Uani 1 1 d . . .
F16 F 0.4308(6) 0.4244(4) 0.0033(4) 0.0549(17) Uani 1 1 d . . .
F11 F 0.1079(6) 0.6966(4) 0.5935(4) 0.0609(19) Uani 1 1 d . . .
F22 F 0.1630(7) 0.8442(4) 0.0216(4) 0.0600(19) Uani 1 1 d . . .
N1 N 0.3069(7) 0.6016(5) 0.4132(5) 0.0288(18) Uani 1 1 d . . .
F10 F 0.1455(7) 0.5647(4) 0.6533(4) 0.0612(19) Uani 1 1 d . . .
N5 N 0.2493(8) 0.6894(5) 0.1103(5) 0.0331(19) Uani 1 1 d . . .
F23 F 0.1367(6) 0.7662(4) -0.0781(4) 0.0558(17) Uani 1 1 d . . .
N8 N 0.2791(8) 0.8373(5) 0.3368(5) 0.0328(19) Uani 1 1 d . . .
F25 F 0.3955(6) 0.7180(4) -0.1383(4) 0.0586(18) Uani 1 1 d . . .
F24 F 0.4311(7) 0.7834(5) -0.0337(4) 0.067(2) Uani 1 1 d . . .
N2 N 0.2830(8) 0.5423(5) 0.3613(5) 0.0310(19) Uani 1 1 d . . .
N4 N 0.2753(8) 0.6011(5) 0.1349(5) 0.034(2) Uani 1 1 d . . .
F3 F 0.3546(7) 0.2891(4) 0.4618(4) 0.066(2) Uani 1 1 d . . .
F4 F 0.4369(6) 0.3133(4) 0.3323(5) 0.069(2) Uani 1 1 d . . .
F39 F 0.1324(7) 1.0298(4) 0.5036(4) 0.066(2) Uani 1 1 d . . .
F38 F 0.1420(6) 0.8913(5) 0.5421(4) 0.0609(18) Uani 1 1 d . . .
F31 F 0.3348(8) 0.9589(4) 0.0905(4) 0.080(2) Uani 1 1 d . . .
F32 F 0.3332(7) 1.0748(5) 0.1627(4) 0.0653(19) Uani 1 1 d . . .
F14 F 0.2529(8) 0.7437(5) 0.6947(4) 0.077(2) Uani 1 1 d . . .
F17 F 0.1970(9) 0.4455(5) -0.0378(5) 0.090(3) Uani 1 1 d . . .
N3 N 0.2737(7) 0.4826(5) 0.4917(4) 0.0293(18) Uani 1 1 d . . .
N7 N 0.2349(8) 0.8639(5) 0.2636(5) 0.038(2) Uani 1 1 d . . .
N6 N 0.2705(8) 0.6062(6) -0.0039(5) 0.039(2) Uani 1 1 d . . .
F12 F 0.2843(9) 0.6156(5) 0.7540(4) 0.083(2) Uani 1 1 d . . .
F40 F 0.3357(8) 0.9006(5) 0.6322(4) 0.078(2) Uani 1 1 d . . .
C2 C 0.3008(9) 0.5614(6) 0.4887(6) 0.026(2) Uani 1 1 d . . .
C3 C 0.2258(10) 0.3957(6) 0.3835(6) 0.035(2) Uani 1 1 d . . .
F5 F 0.1899(7) 0.2114(5) 0.4071(6) 0.091(3) Uani 1 1 d . . .
F13 F 0.0904(7) 0.7022(5) 0.7588(4) 0.078(2) Uani 1 1 d . . .
F6 F 0.2689(10) 0.2351(5) 0.2808(5) 0.106(3) Uani 1 1 d . . .
F19 F 0.0530(8) 0.4984(5) 0.1112(6) 0.094(3) Uani 1 1 d . . .
F41 F 0.1449(8) 0.9883(5) 0.6686(4) 0.074(2) Uani 1 1 d . . .
F18 F 0.2897(7) 0.3113(5) 0.0206(5) 0.075(2) Uani 1 1 d . . .
F28 F 0.4362(8) 0.8715(5) -0.1879(5) 0.081(2) Uani 1 1 d . . .
F7 F 0.3895(7) 0.1529(4) 0.3583(5) 0.072(2) Uani 1 1 d . . .
F35 F 0.3119(8) 1.1090(6) 0.0030(5) 0.089(2) Uani 1 1 d . . .
F42 F 0.2991(9) 1.0401(6) 0.5988(5) 0.088(3) Uani 1 1 d . . .
C11 C 0.3213(10) 0.4540(7) 0.0636(6) 0.039(3) Uani 1 1 d . . .
C9 C 0.2881(9) 0.5543(7) 0.0641(6) 0.032(2) Uani 1 1 d . . .
C1 C 0.2638(10) 0.4739(6) 0.4129(6) 0.032(2) Uani 1 1 d . . .
C14 C 0.2204(11) 0.7698(7) -0.0265(6) 0.044(3) Uani 1 1 d . . .
C10 C 0.2468(10) 0.6881(7) 0.0266(6) 0.035(2) Uani 1 1 d . . .
F34 F 0.1436(9) 1.1845(5) 0.0887(5) 0.093(3) Uani 1 1 d . . .
F20 F 0.0330(8) 0.3715(7) 0.0568(5) 0.100(3) Uani 1 1 d . . .
C6 C 0.3224(10) 0.6018(6) 0.5645(6) 0.033(2) Uani 1 1 d . . .
F26 F 0.2983(12) 0.9418(5) -0.0850(4) 0.113(4) Uani 1 1 d . . .
C18 C 0.2826(10) 0.9141(7) 0.3712(6) 0.039(3) Uani 1 1 d . . .
C7 C 0.1959(11) 0.6345(7) 0.6302(6) 0.040(3) Uani 1 1 d . . .
F27 F 0.2327(9) 0.8846(5) -0.1780(5) 0.088(3) Uani 1 1 d . . .
F33 F 0.1284(9) 1.0758(5) 0.0198(5) 0.087(2) Uani 1 1 d . . .
C22 C 0.3238(10) 0.9178(7) 0.4530(6) 0.037(2) Uani 1 1 d . . .
C19 C 0.1535(12) 1.0130(7) 0.1930(8) 0.051(3) Uani 1 1 d . . .
C15 C 0.3441(11) 0.7870(7) -0.0827(6) 0.039(3) Uani 1 1 d . . .
N9 N 0.2345(10) 0.9876(6) 0.3284(6) 0.054(3) Uani 1 1 d . . .
C24 C 0.2496(13) 0.9681(9) 0.6080(8) 0.058(3) Uani 1 1 d . . .
C21 C 0.2173(17) 1.0998(9) 0.0584(8) 0.069(4) Uani 1 1 d . . .
C23 C 0.2119(11) 0.9526(7) 0.5264(7) 0.045(3) Uani 1 1 d . . .
C5 C 0.2921(12) 0.2248(7) 0.3548(8) 0.046(3) Uani 1 1 d . . .
C8 C 0.2077(12) 0.6736(8) 0.7118(7) 0.047(3) Uani 1 1 d . . .
C20 C 0.2593(14) 1.0353(8) 0.1272(8) 0.061(4) Uani 1 1 d . . .
C4 C 0.3265(10) 0.3055(7) 0.3837(7) 0.044(3) Uani 1 1 d . . .
C16 C 0.3284(14) 0.8740(8) -0.1352(7) 0.055(3) Uani 1 1 d . . .
C17 C 0.2083(12) 0.9533(7) 0.2608(7) 0.051(3) Uani 1 1 d . . .
C12 C 0.2236(14) 0.4119(10) 0.0363(9) 0.072(4) Uani 1 1 d . . .
F21 F 0.1389(13) 0.3561(10) 0.1585(6) 0.175(7) Uani 1 1 d . . .
C13 C 0.1083(19) 0.4103(17) 0.0913(11) 0.120(8) Uani 1 1 d . . .
C33 C 0.9596(10) 0.7889(7) 0.2603(6) 0.041(3) Uani 1 1 d . . .
H33 H 0.9613 0.8426 0.2287 0.049 Uiso 1 1 calc R . .
C32 C 0.9397(10) 0.7162(7) 0.2231(7) 0.042(3) Uani 1 1 d . . .
C35 C 0.9786(9) 0.7071(8) 0.3896(7) 0.042(3) Uani 1 1 d . . .
H35 H 0.9940 0.7035 0.4459 0.050 Uiso 1 1 calc R . .
C37 C 0.9410(11) 0.6386(7) 0.2728(7) 0.045(3) Uani 1 1 d . . .
H37 H 0.9300 0.5875 0.2490 0.054 Uiso 1 1 calc R . .
C36 C 0.9575(10) 0.6347(8) 0.3544(7) 0.050(3) Uani 1 1 d . . .
H36 H 0.9546 0.5820 0.3874 0.060 Uiso 1 1 calc R . .
C34 C 0.9770(10) 0.7821(7) 0.3436(7) 0.045(3) Uani 1 1 d . . .
H34 H 0.9882 0.8323 0.3687 0.054 Uiso 1 1 calc R . .
C38 C 0.9169(11) 0.7227(9) 0.1335(7) 0.064(4) Uani 1 1 d . . .
H38A H 0.9021 0.7853 0.1136 0.096 Uiso 1 1 calc R . .
H38B H 0.8399 0.7023 0.1311 0.096 Uiso 1 1 calc R . .
H38C H 0.9939 0.6847 0.0975 0.096 Uiso 1 1 calc R . .
C25 C 0.5912(9) 0.8093(6) 0.2423(6) 0.034(2) Uani 1 1 d . . .
C29 C 0.5438(9) 0.6817(7) 0.1919(6) 0.041(3) Uani 1 1 d . . .
H29 H 0.5209 0.6541 0.1485 0.050 Uiso 1 1 calc R . .
C30 C 0.5541(10) 0.7672(7) 0.1804(6) 0.042(3) Uani 1 1 d . . .
H30 H 0.5360 0.7990 0.1298 0.050 Uiso 1 1 calc R . .
C27 C 0.6002(9) 0.6758(7) 0.3287(6) 0.038(3) Uani 1 1 d . . .
H27 H 0.6144 0.6445 0.3802 0.045 Uiso 1 1 calc R . .
C26 C 0.6132(10) 0.7616(7) 0.3167(6) 0.042(3) Uani 1 1 d . . .
H26 H 0.6375 0.7887 0.3598 0.051 Uiso 1 1 calc R . .
C31 C 0.6054(12) 0.9049(7) 0.2277(7) 0.052(3) Uani 1 1 d . . .
H31A H 0.5421 0.9449 0.2703 0.078 Uiso 1 1 calc R . .
H31B H 0.5887 0.9263 0.1713 0.078 Uiso 1 1 calc R . .
H31C H 0.6945 0.9048 0.2323 0.078 Uiso 1 1 calc R . .
C28 C 0.5664(10) 0.6343(7) 0.2658(6) 0.040(3) Uani 1 1 d . . .
H28 H 0.5589 0.5746 0.2735 0.049 Uiso 1 1 calc R . .
F29 F 0.0642(6) 1.0917(4) 0.2255(4) 0.0618(19) Uani 1 1 d . . .

loop_
_atom_site_aniso_label
_atom_site_aniso_U_11
_atom_site_aniso_U_22
_atom_site_aniso_U_33
_atom_site_aniso_U_23
_atom_site_aniso_U_13
_atom_site_aniso_U_12
Cu1 0.0496(8) 0.0241(7) 0.0230(7) -0.0041(5) -0.0046(6) -0.0103(6)
Cu2 0.0456(7) 0.0306(7) 0.0173(6) -0.0045(5) -0.0040(5) -0.0106(6)
Cu3 0.0555(8) 0.0285(7) 0.0233(7) -0.0038(5) -0.0066(6) -0.0063(6)
F8 0.048(3) 0.042(3) 0.027(3) -0.011(3) -0.008(3) -0.006(3)
F9 0.067(4) 0.044(3) 0.022(3) -0.004(3) -0.008(3) -0.032(3)
F15 0.053(4) 0.034(3) 0.026(3) -0.004(2) -0.010(3) -0.010(3)
F2 0.079(4) 0.041(3) 0.025(3) -0.003(3) -0.013(3) -0.028(3)
F1 0.046(3) 0.041(3) 0.040(3) -0.013(3) 0.004(3) -0.021(3)
F30 0.103(6) 0.055(4) 0.054(4) 0.012(3) -0.043(4) -0.029(4)
F36 0.065(4) 0.036(3) 0.035(3) -0.009(3) -0.018(3) -0.001(3)
F37 0.075(4) 0.046(4) 0.034(3) -0.004(3) -0.011(3) -0.026(3)
F16 0.076(4) 0.044(4) 0.037(4) -0.016(3) 0.015(3) -0.017(3)
F11 0.055(4) 0.061(4) 0.056(4) -0.029(3) -0.015(3) 0.009(3)
F22 0.083(5) 0.040(4) 0.036(4) -0.001(3) 0.000(3) 0.011(3)
N1 0.040(5) 0.021(4) 0.028(5) -0.010(4) -0.011(4) -0.007(4)
F10 0.081(5) 0.072(5) 0.037(4) -0.028(3) 0.024(3) -0.048(4)
N5 0.046(5) 0.030(5) 0.019(4) -0.002(4) -0.003(4) -0.004(4)
F23 0.058(4) 0.067(4) 0.046(4) 0.014(3) -0.020(3) -0.020(3)
N8 0.045(5) 0.031(5) 0.022(4) -0.006(4) -0.002(4) -0.012(4)
F25 0.076(5) 0.038(4) 0.046(4) -0.014(3) 0.018(3) -0.007(3)
F24 0.080(5) 0.076(5) 0.058(4) 0.021(4) -0.026(4) -0.036(4)
N2 0.046(5) 0.021(4) 0.029(5) -0.008(4) -0.009(4) -0.010(4)
N4 0.042(5) 0.028(5) 0.025(5) -0.009(4) -0.005(4) 0.002(4)
F3 0.104(6) 0.039(4) 0.060(5) 0.000(3) -0.044(4) -0.006(4)
F4 0.059(4) 0.044(4) 0.093(5) -0.028(4) 0.026(4) -0.015(3)
F39 0.075(5) 0.047(4) 0.062(5) -0.013(3) -0.011(4) 0.008(4)
F38 0.055(4) 0.070(5) 0.057(4) -0.006(4) 0.002(3) -0.023(4)
F31 0.129(7) 0.045(4) 0.037(4) -0.003(3) 0.005(4) 0.010(4)
F32 0.079(5) 0.073(5) 0.050(4) 0.001(4) -0.013(4) -0.030(4)
F14 0.111(6) 0.083(5) 0.044(4) -0.039(4) 0.017(4) -0.052(5)
F17 0.153(8) 0.094(6) 0.072(5) 0.027(5) -0.073(5) -0.080(6)
N3 0.042(5) 0.027(4) 0.018(4) -0.013(3) 0.000(4) -0.010(4)
N7 0.058(6) 0.019(4) 0.033(5) -0.002(4) -0.012(4) -0.003(4)
N6 0.052(5) 0.044(5) 0.023(5) -0.009(4) -0.009(4) -0.013(4)
F12 0.129(7) 0.080(5) 0.036(4) -0.019(4) -0.036(5) -0.003(5)
F40 0.092(6) 0.082(5) 0.043(4) -0.018(4) -0.015(4) 0.009(5)
C2 0.029(5) 0.022(5) 0.025(5) -0.015(4) -0.002(4) -0.002(4)
C3 0.043(6) 0.036(6) 0.028(6) -0.009(5) -0.002(5) -0.013(5)
F5 0.069(5) 0.057(5) 0.137(7) -0.044(5) 0.042(5) -0.033(4)
F13 0.079(5) 0.105(6) 0.052(4) -0.053(4) 0.021(4) -0.038(5)
F6 0.208(11) 0.047(5) 0.079(6) -0.020(4) -0.069(7) -0.028(6)
F19 0.106(6) 0.066(5) 0.107(7) -0.059(5) 0.034(5) -0.040(5)
F41 0.093(6) 0.068(5) 0.049(4) -0.016(4) 0.009(4) -0.013(4)
F18 0.078(5) 0.057(5) 0.074(5) -0.010(4) 0.004(4) -0.003(4)
F28 0.092(6) 0.073(5) 0.072(5) 0.014(4) 0.014(5) -0.036(4)
F7 0.066(5) 0.036(4) 0.113(6) -0.025(4) -0.008(4) -0.009(4)
F35 0.076(5) 0.093(6) 0.082(6) -0.028(5) 0.016(5) -0.013(5)
F42 0.126(7) 0.094(6) 0.062(5) -0.035(4) -0.001(5) -0.060(6)
C11 0.053(7) 0.042(6) 0.029(6) -0.008(5) -0.012(5) -0.016(5)
C9 0.035(6) 0.039(6) 0.020(5) -0.010(5) 0.002(4) -0.010(5)
C1 0.048(6) 0.026(5) 0.020(5) -0.001(4) -0.008(5) -0.006(5)
C14 0.053(7) 0.038(6) 0.033(6) -0.010(5) -0.006(6) 0.000(5)
C10 0.041(6) 0.033(6) 0.024(6) -0.006(5) 0.002(4) -0.003(5)
F34 0.106(6) 0.055(5) 0.101(7) 0.001(5) 0.006(5) -0.011(5)
F20 0.110(6) 0.180(9) 0.049(5) -0.017(5) -0.004(4) -0.104(7)
C6 0.048(6) 0.028(6) 0.025(5) 0.003(4) -0.007(5) -0.016(5)
F26 0.247(12) 0.044(4) 0.040(4) -0.004(4) 0.012(6) -0.049(6)
C18 0.049(7) 0.036(6) 0.038(6) -0.004(5) -0.010(5) -0.022(5)
C7 0.052(7) 0.041(6) 0.030(6) -0.018(5) 0.005(5) -0.020(6)
F27 0.112(7) 0.085(6) 0.063(5) 0.033(4) -0.025(5) -0.022(5)
F33 0.121(7) 0.084(6) 0.066(5) 0.016(4) -0.032(5) -0.041(5)
C22 0.049(6) 0.027(6) 0.041(6) -0.001(5) -0.016(5) -0.015(5)
C19 0.075(8) 0.031(6) 0.057(8) 0.002(6) -0.027(7) -0.022(6)
C15 0.055(7) 0.034(6) 0.033(6) -0.015(5) -0.013(5) -0.012(5)
N9 0.080(7) 0.033(5) 0.062(7) 0.002(5) -0.046(6) -0.014(5)
C24 0.064(9) 0.055(8) 0.048(8) -0.013(6) 0.004(7) -0.012(7)
C21 0.120(13) 0.056(9) 0.038(8) 0.007(7) 0.001(8) -0.047(9)
C23 0.052(7) 0.036(6) 0.042(7) 0.003(5) -0.011(6) -0.005(6)
C5 0.061(8) 0.020(6) 0.057(8) -0.014(5) -0.016(7) -0.005(6)
C8 0.057(8) 0.053(8) 0.030(6) -0.020(6) 0.002(6) -0.015(6)
C20 0.085(10) 0.040(7) 0.056(8) -0.015(6) -0.027(8) -0.003(7)
C4 0.045(7) 0.041(7) 0.043(7) 0.000(5) 0.007(6) -0.019(5)
C16 0.090(10) 0.044(7) 0.027(6) -0.016(6) 0.011(7) -0.024(7)
C17 0.082(9) 0.042(7) 0.031(6) 0.001(5) -0.022(6) -0.014(6)
C12 0.071(9) 0.088(11) 0.073(10) 0.020(8) -0.020(8) -0.049(8)
F21 0.277(15) 0.314(16) 0.057(6) 0.081(8) -0.091(8) -0.255(14)
C13 0.117(15) 0.23(2) 0.066(12) -0.001(14) -0.022(11) -0.126(17)
C33 0.052(7) 0.042(6) 0.030(6) -0.004(5) 0.002(5) -0.022(5)
C32 0.034(6) 0.052(7) 0.036(6) -0.021(5) 0.009(5) -0.012(5)
C35 0.027(6) 0.059(8) 0.037(6) -0.009(6) 0.000(5) -0.008(5)
C37 0.056(7) 0.045(7) 0.035(7) -0.015(5) 0.010(5) -0.023(6)
C36 0.038(6) 0.048(7) 0.051(8) -0.004(6) 0.013(5) -0.007(6)
C34 0.037(6) 0.041(7) 0.048(7) -0.015(6) 0.006(5) -0.005(5)
C38 0.044(7) 0.094(10) 0.045(7) -0.020(7) 0.000(6) -0.007(7)
C25 0.034(6) 0.031(6) 0.031(6) -0.006(5) 0.005(5) -0.008(5)
C29 0.034(6) 0.053(7) 0.032(6) -0.011(5) 0.011(5) -0.013(5)
C30 0.049(7) 0.039(6) 0.031(6) 0.003(5) -0.006(5) -0.005(5)
C27 0.037(6) 0.047(7) 0.022(5) 0.005(5) 0.008(5) -0.010(5)
C26 0.040(6) 0.054(7) 0.032(6) -0.006(5) -0.002(5) -0.014(5)
C31 0.068(8) 0.051(7) 0.038(7) -0.008(6) 0.002(6) -0.026(6)
C28 0.046(6) 0.036(6) 0.035(6) -0.007(5) 0.007(5) -0.012(5)
F29 0.075(5) 0.039(4) 0.046(4) -0.009(3) -0.003(3) 0.020(3)

loop_
_atom_type_symbol
_atom_type_description
_atom_type_scat_dispersion_real
_atom_type_scat_dispersion_imag
_atom_type_scat_source
C C 0.0033 0.0016 'International Tables Vol C Tables 4.2.6.8 and 6.1.1.4'
H H 0.0000 0.0000 'International Tables Vol C Tables 4.2.6.8 and 6.1.1.4'
N N 0.0061 0.0033 'International Tables Vol C Tables 4.2.6.8 and 6.1.1.4'
F F 0.0171 0.0103 'International Tables Vol C Tables 4.2.6.8 and 6.1.1.4'
Cu Cu 0.3201 1.2651 'International Tables Vol C Tables 4.2.6.8 and 6.1.1.4'

loop_
_geom_angle_atom_site_label_1
_geom_angle_atom_site_label_2
_geom_angle_atom_site_label_3
_geom_angle
_geom_angle_site_symmetry_1
_geom_angle_site_symmetry_3
_geom_angle_publ_flag
N8 Cu1 N1 163.5(3) . . ?
N2 Cu2 N4 176.7(4) . . ?
N5 Cu3 N7 173.2(4) . . ?
C2 N1 N2 104.3(7) . . ?
C2 N1 Cu1 135.8(6) . . ?
N2 N1 Cu1 119.3(6) . . ?
C10 N5 N4 104.3(7) . . ?
C10 N5 Cu3 135.7(7) . . ?
N4 N5 Cu3 120.0(6) . . ?
N7 N8 C18 105.1(7) . . ?
N7 N8 Cu1 120.7(6) . . ?
C18 N8 Cu1 134.3(7) . . ?
C1 N2 N1 104.4(7) . . ?
C1 N2 Cu2 134.9(6) . . ?
N1 N2 Cu2 120.6(6) . . ?
C9 N4 N5 105.7(7) . . ?
C9 N4 Cu2 135.0(7) . . ?
N5 N4 Cu2 119.2(6) . . ?
C1 N3 C2 101.8(8) . . ?
C17 N7 N8 106.0(8) . . ?
C17 N7 Cu3 133.7(7) . . ?
N8 N7 Cu3 120.2(6) . . ?
C9 N6 C10 102.1(8) . . ?
N1 C2 N3 114.9(7) . . ?
N1 C2 C6 122.6(8) . . ?
N3 C2 C6 122.6(8) . . ?
F2 C3 F1 106.5(8) . . ?
F2 C3 C4 108.6(8) . . ?
F1 C3 C4 108.6(8) . . ?
F2 C3 C1 109.0(8) . . ?
F1 C3 C1 108.4(7) . . ?
C4 C3 C1 115.3(8) . . ?
F15 C11 F16 107.3(8) . . ?
F15 C11 C9 111.6(8) . . ?
F16 C11 C9 107.4(8) . . ?
F15 C11 C12 109.6(9) . . ?
F16 C11 C12 102.4(9) . . ?
C9 C11 C12 117.6(10) . . ?
N6 C9 N4 113.5(9) . . ?
N6 C9 C11 123.8(8) . . ?
N4 C9 C11 122.6(9) . . ?
N3 C1 N2 114.6(8) . . ?
N3 C1 C3 122.8(8) . . ?
N2 C1 C3 122.4(8) . . ?
F23 C14 F22 107.1(8) . . ?
F23 C14 C10 110.7(9) . . ?
F22 C14 C10 110.9(8) . . ?
F23 C14 C15 107.4(8) . . ?
F22 C14 C15 106.2(9) . . ?
C10 C14 C15 114.2(8) . . ?
N6 C10 N5 114.4(8) . . ?
N6 C10 C14 122.4(9) . . ?
N5 C10 C14 123.2(9) . . ?
F9 C6 F8 108.2(8) . . ?
F9 C6 C2 110.7(8) . . ?
F8 C6 C2 109.7(8) . . ?
F9 C6 C7 107.3(8) . . ?
F8 C6 C7 107.8(8) . . ?
C2 C6 C7 113.0(8) . . ?
N9 C18 N8 113.5(9) . . ?
N9 C18 C22 122.1(9) . . ?
N8 C18 C22 124.2(9) . . ?
F11 C7 F10 107.4(9) . . ?
F11 C7 C8 108.2(9) . . ?
F10 C7 C8 106.2(9) . . ?
F11 C7 C6 108.7(8) . . ?
F10 C7 C6 108.6(8) . . ?
C8 C7 C6 117.4(9) . . ?
F36 C22 F37 106.8(8) . . ?
F36 C22 C18 109.3(8) . . ?
F37 C22 C18 109.1(8) . . ?
F36 C22 C23 107.5(8) . . ?
F37 C22 C23 108.8(8) . . ?
C18 C22 C23 115.0(9) . . ?
F30 C19 F29 105.1(9) . . ?
F30 C19 C17 108.9(9) . . ?
F29 C19 C17 111.5(10) . . ?
F30 C19 C20 109.3(10) . . ?
F29 C19 C20 109.7(9) . . ?
C17 C19 C20 112.0(10) . . ?
F24 C15 F25 107.8(9) . . ?
F24 C15 C16 108.6(9) . . ?
F25 C15 C16 106.5(8) . . ?
F24 C15 C14 107.9(8) . . ?
F25 C15 C14 107.4(8) . . ?
C16 C15 C14 118.2(9) . . ?
C18 N9 C17 102.0(9) . . ?
F40 C24 F41 108.9(11) . . ?
F40 C24 F42 108.0(11) . . ?
F41 C24 F42 106.5(10) . . ?
F40 C24 C23 113.4(10) . . ?
F41 C24 C23 110.5(11) . . ?
F42 C24 C23 109.4(10) . . ?
F35 C21 F33 109.0(11) . . ?
F35 C21 F34 108.5(10) . . ?
F33 C21 F34 100.9(13) . . ?
F35 C21 C20 113.0(14) . . ?
F33 C21 C20 112.0(10) . . ?
F34 C21 C20 112.7(11) . . ?
F39 C23 F38 107.7(9) . . ?
F39 C23 C24 107.8(10) . . ?
F38 C23 C24 107.6(9) . . ?
F39 C23 C22 109.5(9) . . ?
F38 C23 C22 107.3(8) . . ?
C24 C23 C22 116.8(9) . . ?
F6 C5 F7 109.1(10) . . ?
F6 C5 F5 109.9(11) . . ?
F7 C5 F5 107.0(9) . . ?
F6 C5 C4 112.3(10) . . ?
F7 C5 C4 109.1(9) . . ?
F5 C5 C4 109.4(9) . . ?
F12 C8 F14 108.8(10) . . ?
F12 C8 F13 109.7(10) . . ?
F14 C8 F13 106.6(9) . . ?
F12 C8 C7 112.1(9) . . ?
F14 C8 C7 109.9(9) . . ?
F13 C8 C7 109.5(9) . . ?
F31 C20 F32 109.7(11) . . ?
F31 C20 C21 107.2(10) . . ?
F32 C20 C21 103.2(11) . . ?
F31 C20 C19 108.2(11) . . ?
F32 C20 C19 110.7(10) . . ?
C21 C20 C19 117.6(11) . . ?
F3 C4 F4 106.8(9) . . ?
F3 C4 C3 108.3(9) . . ?
F4 C4 C3 107.1(8) . . ?
F3 C4 C5 109.3(9) . . ?
F4 C4 C5 107.7(9) . . ?
C3 C4 C5 117.1(9) . . ?
F28 C16 F26 110.3(11) . . ?
F28 C16 F27 108.8(10) . . ?
F26 C16 F27 108.1(12) . . ?
F28 C16 C15 110.2(10) . . ?
F26 C16 C15 109.1(9) . . ?
F27 C16 C15 110.3(10) . . ?
N7 C17 N9 113.2(9) . . ?
N7 C17 C19 125.7(10) . . ?
N9 C17 C19 121.0(10) . . ?
F17 C12 C13 110.0(13) . . ?
F17 C12 C11 109.9(10) . . ?
C13 C12 C11 120.0(13) . . ?
F17 C12 F18 104.7(11) . . ?
C13 C12 F18 102.0(14) . . ?
C11 C12 F18 108.9(10) . . ?
F19 C13 F20 115.0(17) . . ?
F19 C13 F21 113.9(15) . . ?
F20 C13 F21 104.1(15) . . ?
F19 C13 C12 102.9(15) . . ?
F20 C13 C12 112.2(15) . . ?
F21 C13 C12 108.9(17) . . ?
C34 C33 C32 119.7(10) . . ?
C34 C33 H33 120.2 . . ?
C32 C33 H33 120.2 . . ?
C37 C32 C33 117.1(10) . . ?
C37 C32 C38 122.2(10) . . ?
C33 C32 C38 120.8(11) . . ?
C34 C35 C36 119.2(11) . . ?
C34 C35 H35 120.4 . . ?
C36 C35 H35 120.4 . . ?
C36 C37 C32 121.5(10) . . ?
C36 C37 H37 119.2 . . ?
C32 C37 H37 119.2 . . ?
C37 C36 C35 120.3(11) . . ?
C37 C36 H36 119.8 . . ?
C35 C36 H36 119.8 . . ?
C35 C34 C33 122.1(11) . . ?
C35 C34 H34 118.9 . . ?
C33 C34 H34 118.9 . . ?
C32 C38 H38A 109.5 . . ?
C32 C38 H38B 109.5 . . ?
H38A C38 H38B 109.5 . . ?
C32 C38 H38C 109.5 . . ?
H38A C38 H38C 109.5 . . ?
H38B C38 H38C 109.5 . . ?
C26 C25 C30 117.8(9) . . ?
C26 C25 C31 121.7(9) . . ?
C30 C25 C31 120.5(9) . . ?
C30 C29 C28 121.0(10) . . ?
C30 C29 H29 119.5 . . ?
C28 C29 H29 119.5 . . ?
C29 C30 C25 121.1(10) . . ?
C29 C30 H30 119.5 . . ?
C25 C30 H30 119.5 . . ?
C26 C27 C28 120.5(10) . . ?
C26 C27 H27 119.8 . . ?
C28 C27 H27 119.8 . . ?
C27 C26 C25 120.9(10) . . ?
C27 C26 H26 119.5 . . ?
C25 C26 H26 119.5 . . ?
C25 C31 H31A 109.5 . . ?
C25 C31 H31B 109.5 . . ?
H31A C31 H31B 109.5 . . ?
C25 C31 H31C 109.5 . . ?
H31A C31 H31C 109.5 . . ?
H31B C31 H31C 109.5 . . ?
C29 C28 C27 118.8(10) . . ?
C29 C28 H28 120.6 . . ?
C27 C28 H28 120.6 . . ?

loop_
_geom_bond_atom_site_label_1
_geom_bond_atom_site_label_2
_geom_bond_distance
_geom_bond_site_symmetry_2
_geom_bond_publ_flag
Cu1 N8 1.878(8) . ?
Cu1 N1 1.887(7) . ?
Cu2 N2 1.859(8) . ?
Cu2 N4 1.862(8) . ?
Cu3 N5 1.871(8) . ?
Cu3 N7 1.877(8) . ?
F8 C6 1.341(10) . ?
F9 C6 1.331(10) . ?
F15 C11 1.332(11) . ?
F2 C3 1.362(11) . ?
F1 C3 1.363(11) . ?
F30 C19 1.362(12) . ?
F36 C22 1.357(11) . ?
F37 C22 1.362(11) . ?
F16 C11 1.369(12) . ?
F11 C7 1.343(12) . ?
F22 C14 1.360(11) . ?
N1 C2 1.330(11) . ?
N1 N2 1.392(10) . ?
F10 C7 1.346(12) . ?
N5 C10 1.358(12) . ?
N5 N4 1.366(10) . ?
F23 C14 1.357(12) . ?
N8 N7 1.355(10) . ?
N8 C18 1.362(12) . ?
F25 C15 1.365(11) . ?
F24 C15 1.328(11) . ?
N2 C1 1.342(12) . ?
N4 C9 1.360(11) . ?
F3 C4 1.344(12) . ?
F4 C4 1.349(12) . ?
F39 C23 1.336(11) . ?
F38 C23 1.358(13) . ?
F31 C20 1.334(13) . ?
F32 C20 1.359(14) . ?
F14 C8 1.308(13) . ?
F17 C12 1.322(14) . ?
N3 C1 1.318(11) . ?
N3 C2 1.331(11) . ?
N7 C17 1.333(13) . ?
N6 C9 1.328(12) . ?
N6 C10 1.332(12) . ?
F12 C8 1.292(13) . ?
F40 C24 1.283(13) . ?
C2 C6 1.497(12) . ?
C3 C4 1.509(14) . ?
C3 C1 1.519(13) . ?
F5 C5 1.315(13) . ?
F13 C8 1.318(12) . ?
F6 C5 1.258(13) . ?
F19 C13 1.36(2) . ?
F41 C24 1.325(13) . ?
F18 C12 1.536(16) . ?
F28 C16 1.299(13) . ?
F7 C5 1.307(12) . ?
F35 C21 1.259(15) . ?
F42 C24 1.358(14) . ?
C11 C9 1.494(14) . ?
C11 C12 1.533(16) . ?
C14 C10 1.472(14) . ?
C14 C15 1.547(15) . ?
F34 C21 1.394(15) . ?
F20 C13 1.354(16) . ?
C6 C7 1.542(14) . ?
F26 C16 1.300(12) . ?
C18 N9 1.320(12) . ?
C18 C22 1.482(14) . ?
C7 C8 1.529(14) . ?
F27 C16 1.318(14) . ?
F33 C21 1.385(16) . ?
C22 C23 1.526(15) . ?
C19 F29 1.386(13) . ?
C19 C17 1.486(15) . ?
C19 C20 1.506(18) . ?
C15 C16 1.529(15) . ?
N9 C17 1.355(13) . ?
C24 C23 1.503(16) . ?
C21 C20 1.491(17) . ?
C5 C4 1.527(14) . ?
C12 C13 1.39(2) . ?
F21 C13 1.36(2) . ?
C33 C34 1.386(14) . ?
C33 C32 1.400(14) . ?
C33 H33 0.9500 . ?
C32 C37 1.399(15) . ?
C32 C38 1.505(15) . ?
C35 C34 1.335(14) . ?
C35 C36 1.386(15) . ?
C35 H35 0.9500 . ?
C37 C36 1.358(15) . ?
C37 H37 0.9500 . ?
C36 H36 0.9500 . ?
C34 H34 0.9500 . ?
C38 H38A 0.9800 . ?
C38 H38B 0.9800 . ?
C38 H38C 0.9800 . ?
C25 C26 1.393(14) . ?
C25 C30 1.406(14) . ?
C25 C31 1.532(14) . ?
C29 C30 1.360(14) . ?
C29 C28 1.384(14) . ?
C29 H29 0.9500 . ?
C30 H30 0.9500 . ?
C27 C26 1.374(14) . ?
C27 C28 1.395(14) . ?
C27 H27 0.9500 . ?
C26 H26 0.9500 . ?
C31 H31A 0.9800 . ?
C31 H31B 0.9800 . ?
C31 H31C 0.9800 . ?
C28 H28 0.9500 . ?
